data_4501933
loop_
_publ_author_name
'Wang, Wenyue'
'Niu, Xiling'
'Gao, Yongchao'
'Zhu, Yanyan'
'Li, Gang'
'Lu, Huijie'
'Tang, Mingsheng'

_publ_section_title
;
 One Chiral and Two Achiral 3-D Coordination Polymers Constructed by
 2-Phenyl Imidazole Dicarboxylate
;
_journal_issue 9
_journal_name_full 'Crystal Growth &amp; Design'
_journal_page_first 4050
_journal_paper_doi 10.1021/cg100736x
_journal_volume 10
_journal_year 2010
_chemical_formula_sum 'C44 H26 Cd4 N8 O17'
_chemical_formula_weight 1388.33
_chemical_name_systematic
;

 ?

;
_space_group_IT_number 19
_symmetry_cell_setting orthorhombic
_symmetry_space_group_name_Hall 'P 2ac 2ab'
_symmetry_space_group_name_H-M 'P 21 21 21'
_atom_sites_solution_hydrogens geom
_atom_sites_solution_primary direct
_atom_sites_solution_secondary difmap
_audit_creation_method SHELXL-97
_cell_angle_alpha 90.00
_cell_angle_beta 90.00
_cell_angle_gamma 90.00
_cell_formula_units_Z 4
_cell_length_a 16.224(3)
_cell_length_b 16.644(3)
_cell_length_c 18.176(4)
_cell_measurement_reflns_used 9409
_cell_measurement_temperature 296(2)
_cell_measurement_theta_max 27.10
_cell_measurement_theta_min 2.51
_cell_volume 4908.1(17)
_computing_cell_refinement 'Bruker SMART'
_computing_data_collection 'Bruker SMART'
_computing_data_reduction 'Bruker SAINT'
_computing_molecular_graphics 'Bruker SHELXTL'
_computing_publication_material 'Bruker SHELXTL'
_computing_structure_refinement 'SHELXL-97 (Sheldrick, 1997)'
_computing_structure_solution 'SHELXS-97 (Sheldrick, 1990)'
_diffrn_ambient_temperature 296(2)
_diffrn_measured_fraction_theta_full 1.000
_diffrn_measured_fraction_theta_max 1.000
_diffrn_measurement_device_type 'CCD area detector'
_diffrn_measurement_method 'phi and omega scans'
_diffrn_radiation_monochromator graphite
_diffrn_radiation_source 'fine-focus sealed tube'
_diffrn_radiation_type MoK\a
_diffrn_radiation_wavelength 0.71073
_diffrn_reflns_av_R_equivalents 0.0267
_diffrn_reflns_av_sigmaI/netI 0.0245
_diffrn_reflns_limit_h_max 19
_diffrn_reflns_limit_h_min -19
_diffrn_reflns_limit_k_max 17
_diffrn_reflns_limit_k_min -20
_diffrn_reflns_limit_l_max 21
_diffrn_reflns_limit_l_min -22
_diffrn_reflns_number 36786
_diffrn_reflns_theta_full 25.50
_diffrn_reflns_theta_max 25.50
_diffrn_reflns_theta_min 1.66
_exptl_absorpt_coefficient_mu 1.789
_exptl_absorpt_correction_T_max 0.7051
_exptl_absorpt_correction_T_min 0.6343
_exptl_absorpt_correction_type multi-scan
_exptl_absorpt_process_details sadabs
_exptl_crystal_colour colourless
_exptl_crystal_density_diffrn 1.879
_exptl_crystal_density_method 'not measured'
_exptl_crystal_description block
_exptl_crystal_F_000 2696
_exptl_crystal_size_max 0.28
_exptl_crystal_size_mid 0.25
_exptl_crystal_size_min 0.21
_platon_squeeze_details
;
;
_refine_diff_density_max 0.644
_refine_diff_density_min -0.360
_refine_diff_density_rms 0.066
_refine_ls_abs_structure_details 'Flack H D (1983), Acta Cryst. A39, 876-881'
_refine_ls_abs_structure_Flack 0.018(17)
_refine_ls_extinction_method none
_refine_ls_goodness_of_fit_ref 1.060
_refine_ls_hydrogen_treatment constr
_refine_ls_matrix_type full
_refine_ls_number_parameters 658
_refine_ls_number_reflns 9132
_refine_ls_number_restraints 0
_refine_ls_restrained_S_all 1.060
_refine_ls_R_factor_all 0.0255
_refine_ls_R_factor_gt 0.0236
_refine_ls_shift/su_max 0.001
_refine_ls_shift/su_mean 0.000
_refine_ls_structure_factor_coef Fsqd
_refine_ls_weighting_details 'calc w=1/[\s^2^(Fo^2^)+(0.0241P)^2^+4.1966P] where P=(Fo^2^+2Fc^2^)/3'
_refine_ls_weighting_scheme calc
_refine_ls_wR_factor_gt 0.0547
_refine_ls_wR_factor_ref 0.0554
_reflns_number_gt 8640
_reflns_number_total 9132
_reflns_threshold_expression >2sigma(I)
_cod_data_source_file cg100736x_si_001.cif
_cod_data_source_block a
_cod_depositor_comments
;
The following automatic conversions were performed:

'_symmetry_cell_setting' value 'Orthorhombic' changed to
'orthorhombic' according to
/home/saulius/struct/CIF-dictionaries/cif_core.dic dictionary named
'cif_core.dic' version 2.4.2 from 2011-04-26.

Automatic conversion script
Id: cif_fix_values 1715 2011-07-08 13:25:40Z adriana 
;
_cod_original_cell_volume 4908.1(16)
_cod_original_sg_symbol_H-M P2(1)2(1)2(1)
_cod_database_code 4501933

loop_
_symmetry_equiv_pos_as_xyz
'x, y, z'
'-x+1/2, -y, z+1/2'
'-x, y+1/2, -z+1/2'
'x+1/2, -y+1/2, -z'

loop_
_atom_site_label
_atom_site_type_symbol
_atom_site_fract_x
_atom_site_fract_y
_atom_site_fract_z
_atom_site_U_iso_or_equiv
_atom_site_adp_type
_atom_site_occupancy
_atom_site_symmetry_multiplicity
_atom_site_calc_flag
_atom_site_refinement_flags
Cd1 Cd 0.733858(16) 0.219946(15) 0.081336(15) 0.02283(6) Uani 1 1 d .
Cd2 Cd 0.818251(17) 0.017133(18) 0.152464(18) 0.03407(8) Uani 1 1 d .
Cd3 Cd 0.817444(15) 0.269309(16) -0.113505(15) 0.02239(6) Uani 1 1 d .
Cd4 Cd 0.232374(18) 0.025739(18) 0.185844(17) 0.03113(7) Uani 1 1 d .
O1 O 0.80758(18) 0.32094(17) 0.00359(15) 0.0331(6) Uani 1 1 d .
O2 O 0.8705(2) 0.4403(2) 0.00746(18) 0.0503(9) Uani 1 1 d .
O3 O 0.8809(2) 0.5561(2) 0.09802(19) 0.0596(10) Uani 1 1 d .
H3 H 0.8807 0.5180 0.0694 0.089 Uiso 1 1 calc R
O4 O 0.8282(2) 0.58602(18) 0.20635(18) 0.0451(8) Uani 1 1 d .
O5 O 0.70093(14) 0.09319(16) 0.13565(16) 0.0298(6) Uani 1 1 d .
O6 O 0.60190(18) 0.01662(19) 0.1786(2) 0.0590(11) Uani 1 1 d .
H6D H 0.5520 0.0190 0.1854 0.088 Uiso 1 1 calc R
O7 O 0.45222(18) 0.0207(2) 0.1924(3) 0.0659(12) Uani 1 1 d .
O8 O 0.35014(15) 0.10639(16) 0.17464(16) 0.0311(7) Uani 1 1 d .
O9 O 0.85137(16) 0.14828(16) 0.11083(18) 0.0369(7) Uani 1 1 d .
O10 O 0.95102(16) 0.23636(18) 0.0981(2) 0.0484(9) Uani 1 1 d .
H10 H 1.0015 0.2374 0.0994 0.073 Uiso 1 1 calc R
O11 O 1.10316(16) 0.23800(17) 0.1062(2) 0.0462(9) Uani 1 1 d .
O12 O 1.20405(15) 0.15339(17) 0.13435(18) 0.0361(7) Uani 1 1 d .
O13 O 0.84114(19) 0.07864(18) 0.26898(19) 0.0457(8) Uani 1 1 d .
O14 O 0.8480(3) 0.0543(2) 0.3871(2) 0.0764(14) Uani 1 1 d .
H14D H 0.8356 0.0180 0.4156 0.115 Uiso 1 1 calc R
O15 O 0.8094(3) -0.0577(2) 0.47122(18) 0.0660(12) Uani 1 1 d .
O16 O 0.74502(17) -0.17495(16) 0.46606(15) 0.0311(6) Uani 1 1 d .
O17 O 0.2899(3) -0.0454(2) 0.0898(2) 0.0755(12) Uani 1 1 d .
H2W H 0.3138 -0.0207 0.0566 0.113 Uiso 1 1 d R
H1W H 0.3370 -0.0711 0.1107 0.113 Uiso 1 1 d R
N1 N 0.76213(19) 0.32971(18) 0.14628(18) 0.0272(7) Uani 1 1 d .
N2 N 0.7594(2) 0.43433(19) 0.22409(18) 0.0298(7) Uani 1 1 d .
N3 N 0.59367(17) 0.21759(18) 0.10521(17) 0.0239(7) Uani 1 1 d .
N4 N 0.45655(17) 0.22382(19) 0.12315(17) 0.0235(6) Uani 1 1 d .
N5 N 0.95840(18) 0.0248(2) 0.1435(2) 0.0302(8) Uani 1 1 d .
N6 N 1.09635(18) 0.0267(2) 0.14875(19) 0.0305(7) Uani 1 1 d .
N7 N 0.76817(19) -0.06779(18) 0.23885(18) 0.0261(7) Uani 1 1 d .
N8 N 0.73020(19) -0.16527(18) 0.31576(17) 0.0238(7) Uani 1 1 d .
C1 C 0.6811(3) 0.3090(3) 0.2597(2) 0.0338(9) Uani 1 1 d .
C2 C 0.7039(3) 0.2299(3) 0.2758(3) 0.0437(11) Uani 1 1 d .
H2 H 0.7550 0.2105 0.2607 0.052 Uiso 1 1 calc R
C3 C 0.6516(4) 0.1821(3) 0.3132(3) 0.0621(15) Uani 1 1 d .
H3A H 0.6682 0.1308 0.3270 0.075 Uiso 1 1 calc R
C4 C 0.5718(4) 0.2093(4) 0.3317(4) 0.0741(19) Uani 1 1 d .
H4 H 0.5340 0.1749 0.3538 0.089 Uiso 1 1 calc R
C5 C 0.5507(3) 0.2879(4) 0.3161(4) 0.0749(19) Uani 1 1 d .
H5 H 0.4994 0.3077 0.3301 0.090 Uiso 1 1 calc R
C6 C 0.6063(3) 0.3375(3) 0.2796(3) 0.0513(13) Uani 1 1 d .
H6 H 0.5919 0.3904 0.2689 0.062 Uiso 1 1 calc R
C7 C 0.7370(2) 0.3574(2) 0.2121(2) 0.0264(8) Uani 1 1 d .
C8 C 0.8034(2) 0.3910(2) 0.1141(2) 0.0313(9) Uani 1 1 d .
C9 C 0.8035(2) 0.4554(2) 0.1618(2) 0.0307(9) Uani 1 1 d .
C10 C 0.8307(3) 0.3826(3) 0.0369(2) 0.0328(9) Uani 1 1 d .
C11 C 0.8402(3) 0.5371(3) 0.1571(3) 0.0424(11) Uani 1 1 d .
C12 C 0.5259(2) 0.3498(2) 0.0834(3) 0.0306(9) Uani 1 1 d .
C13 C 0.5918(3) 0.3854(3) 0.0488(3) 0.0378(10) Uani 1 1 d .
H13 H 0.6365 0.3540 0.0345 0.045 Uiso 1 1 calc R
C14 C 0.5928(3) 0.4676(3) 0.0350(3) 0.0507(13) Uani 1 1 d .
H14 H 0.6381 0.4912 0.0124 0.061 Uiso 1 1 calc R
C15 C 0.5259(4) 0.5137(3) 0.0550(4) 0.075(2) Uani 1 1 d .
H15 H 0.5246 0.5683 0.0440 0.090 Uiso 1 1 calc R
C16 C 0.4625(4) 0.4792(3) 0.0907(5) 0.089(3) Uani 1 1 d .
H16 H 0.4183 0.5110 0.1051 0.106 Uiso 1 1 calc R
C17 C 0.4608(3) 0.3978(3) 0.1068(4) 0.0597(17) Uani 1 1 d .
H17 H 0.4169 0.3756 0.1327 0.072 Uiso 1 1 calc R
C18 C 0.5252(2) 0.2632(2) 0.1019(2) 0.0250(9) Uani 1 1 d .
C19 C 0.5674(2) 0.1454(2) 0.1321(2) 0.0251(8) Uani 1 1 d .
C20 C 0.4829(2) 0.1489(2) 0.1428(2) 0.0258(9) Uani 1 1 d .
C21 C 0.6267(2) 0.0818(2) 0.1487(3) 0.0314(9) Uani 1 1 d .
C22 C 0.4249(2) 0.0886(3) 0.1719(2) 0.0330(10) Uani 1 1 d .
C23 C 1.0287(2) -0.1056(3) 0.1652(3) 0.0345(10) Uani 1 1 d .
C24 C 0.9643(3) -0.1443(3) 0.2022(4) 0.0631(17) Uani 1 1 d .
H24 H 0.9217 -0.1143 0.2227 0.076 Uiso 1 1 calc R
C25 C 0.9640(4) -0.2269(4) 0.2084(4) 0.081(2) Uani 1 1 d .
H25 H 0.9205 -0.2523 0.2323 0.097 Uiso 1 1 calc R
C26 C 1.0270(4) -0.2719(3) 0.1799(4) 0.077(2) Uani 1 1 d .
H26 H 1.0255 -0.3276 0.1834 0.092 Uiso 1 1 calc R
C27 C 1.0909(3) -0.2356(3) 0.1468(3) 0.0598(14) Uani 1 1 d .
H27 H 1.1348 -0.2662 0.1296 0.072 Uiso 1 1 calc R
C28 C 1.0923(3) -0.1517(3) 0.1380(3) 0.0467(12) Uani 1 1 d .
H28 H 1.1361 -0.1273 0.1138 0.056 Uiso 1 1 calc R
C29 C 1.0282(2) -0.0178(2) 0.1541(2) 0.0302(9) Uani 1 1 d .
C30 C 0.9845(2) 0.1021(2) 0.1306(2) 0.0289(9) Uani 1 1 d .
C31 C 1.0696(2) 0.1030(2) 0.1350(2) 0.0288(9) Uani 1 1 d .
C32 C 0.9259(2) 0.1658(2) 0.1124(3) 0.0322(9) Uani 1 1 d .
C33 C 1.1279(2) 0.1697(3) 0.1250(3) 0.0336(10) Uani 1 1 d .
C34 C 0.7007(2) -0.1876(3) 0.1824(2) 0.0320(9) Uani 1 1 d .
C35 C 0.6692(3) -0.1502(3) 0.1206(3) 0.0417(11) Uani 1 1 d .
H35 H 0.6683 -0.0944 0.1185 0.050 Uiso 1 1 calc R
C36 C 0.6388(4) -0.1944(4) 0.0614(3) 0.0572(14) Uani 1 1 d .
H36 H 0.6178 -0.1686 0.0200 0.069 Uiso 1 1 calc R
C37 C 0.6405(4) -0.2782(4) 0.0655(3) 0.0682(17) Uani 1 1 d .
H37 H 0.6231 -0.3089 0.0257 0.082 Uiso 1 1 calc R
C38 C 0.6676(4) -0.3148(3) 0.1277(3) 0.0664(17) Uani 1 1 d .
H38 H 0.6649 -0.3705 0.1313 0.080 Uiso 1 1 calc R
C39 C 0.6993(3) -0.2709(3) 0.1860(3) 0.0453(11) Uani 1 1 d .
H39 H 0.7196 -0.2972 0.2274 0.054 Uiso 1 1 calc R
C40 C 0.7334(2) -0.1405(2) 0.2456(2) 0.0239(8) Uani 1 1 d .
C41 C 0.7891(2) -0.0446(2) 0.3078(2) 0.0291(9) Uani 1 1 d .
C42 C 0.7650(3) -0.1058(2) 0.3558(2) 0.0295(8) Uani 1 1 d .
C43 C 0.8279(3) 0.0339(3) 0.3205(3) 0.0405(10) Uani 1 1 d .
C44 C 0.7748(3) -0.1130(3) 0.4356(2) 0.0371(10) Uani 1 1 d .

loop_
_atom_site_aniso_label
_atom_site_aniso_U_11
_atom_site_aniso_U_22
_atom_site_aniso_U_33
_atom_site_aniso_U_23
_atom_site_aniso_U_13
_atom_site_aniso_U_12
Cd1 0.01901(12) 0.02027(13) 0.02921(14) -0.00012(12) 0.00181(11) -0.00052(11)
Cd2 0.02114(13) 0.02944(16) 0.05162(19) 0.01384(15) 0.00294(14) -0.00035(13)
Cd3 0.01738(12) 0.02047(13) 0.02933(14) 0.00092(12) -0.00005(11) -0.00212(11)
Cd4 0.02143(13) 0.02977(16) 0.04220(17) 0.01272(13) 0.00033(12) 0.00156(13)
O1 0.0392(16) 0.0319(16) 0.0282(15) -0.0074(12) 0.0047(13) -0.0048(13)
O2 0.069(2) 0.046(2) 0.0362(18) -0.0032(15) 0.0117(16) -0.0271(17)
O3 0.087(3) 0.046(2) 0.046(2) -0.0070(16) 0.0188(19) -0.0334(19)
O4 0.055(2) 0.0304(17) 0.050(2) -0.0113(15) 0.0035(16) -0.0110(15)
O5 0.0142(12) 0.0291(15) 0.0461(18) 0.0072(13) 0.0024(11) 0.0050(10)
O6 0.0248(15) 0.0338(18) 0.118(3) 0.034(2) 0.0093(17) 0.0064(14)
O7 0.0213(15) 0.0371(19) 0.139(4) 0.040(2) 0.0152(18) 0.0033(14)
O8 0.0163(12) 0.0295(15) 0.0475(18) 0.0093(13) 0.0018(12) -0.0003(11)
O9 0.0172(13) 0.0328(16) 0.061(2) 0.0158(15) -0.0032(13) 0.0018(11)
O10 0.0172(13) 0.0320(17) 0.096(3) 0.0217(18) -0.0059(15) 0.0017(12)
O11 0.0236(14) 0.0262(16) 0.089(3) 0.0164(17) -0.0030(15) -0.0025(12)
O12 0.0184(13) 0.0339(16) 0.056(2) 0.0119(15) -0.0010(12) -0.0041(11)
O13 0.0497(19) 0.0295(17) 0.058(2) 0.0088(16) -0.0010(16) -0.0144(14)
O14 0.134(4) 0.041(2) 0.054(2) 0.0031(18) -0.019(2) -0.048(2)
O15 0.115(3) 0.045(2) 0.0374(19) -0.0037(16) -0.017(2) -0.043(2)
O16 0.0368(16) 0.0268(14) 0.0298(15) 0.0037(12) -0.0036(12) -0.0064(12)
O17 0.073(3) 0.077(3) 0.077(3) -0.001(2) 0.025(2) -0.003(2)
N1 0.0237(15) 0.0245(16) 0.0335(18) -0.0054(14) 0.0013(15) -0.0038(13)
N2 0.0284(17) 0.0273(17) 0.0337(19) -0.0084(15) 0.0041(15) -0.0025(14)
N3 0.0181(14) 0.0210(16) 0.0326(18) 0.0002(15) 0.0028(12) 0.0000(12)
N4 0.0183(14) 0.0207(16) 0.0315(18) 0.0026(15) -0.0025(13) 0.0027(12)
N5 0.0194(15) 0.0255(18) 0.046(2) 0.0083(17) -0.0019(14) -0.0003(14)
N6 0.0209(15) 0.0294(18) 0.0411(19) 0.0053(17) 0.0021(14) 0.0025(14)
N7 0.0206(14) 0.0244(16) 0.0332(18) 0.0051(14) 0.0028(14) 0.0000(14)
N8 0.0203(14) 0.0228(16) 0.0284(17) 0.0009(13) 0.0002(14) -0.0017(13)
C1 0.034(2) 0.036(2) 0.031(2) -0.0065(18) 0.0011(19) -0.0078(19)
C2 0.042(2) 0.037(3) 0.052(3) 0.000(2) 0.005(2) 0.000(2)
C3 0.069(4) 0.045(3) 0.073(4) 0.015(3) 0.011(3) -0.001(3)
C4 0.067(4) 0.065(4) 0.090(5) 0.020(4) 0.029(3) -0.020(3)
C5 0.048(3) 0.079(5) 0.098(5) 0.003(4) 0.040(3) 0.000(3)
C6 0.052(3) 0.039(3) 0.063(3) -0.002(2) 0.028(3) 0.004(2)
C7 0.0207(17) 0.027(2) 0.031(2) -0.0046(16) 0.0040(16) -0.0022(16)
C8 0.028(2) 0.032(2) 0.034(2) -0.0053(19) -0.0010(18) -0.0028(17)
C9 0.029(2) 0.026(2) 0.037(2) -0.0041(17) 0.0017(18) -0.0044(16)
C10 0.035(2) 0.034(2) 0.029(2) -0.0009(19) -0.0005(18) -0.0035(19)
C11 0.042(3) 0.036(3) 0.049(3) -0.006(2) -0.002(2) -0.010(2)
C12 0.0271(19) 0.023(2) 0.042(3) 0.0059(19) -0.0039(18) -0.0025(16)
C13 0.032(2) 0.029(2) 0.052(3) 0.010(2) 0.002(2) 0.0025(18)
C14 0.051(3) 0.034(3) 0.068(3) 0.010(3) 0.004(3) -0.015(2)
C15 0.069(4) 0.017(2) 0.140(6) 0.011(3) -0.015(4) -0.008(3)
C16 0.063(4) 0.030(3) 0.174(8) 0.013(4) 0.036(4) 0.016(3)
C17 0.030(2) 0.024(2) 0.125(5) 0.005(3) 0.016(3) 0.0006(19)
C18 0.0232(17) 0.027(2) 0.025(2) 0.0037(17) -0.0023(14) 0.0014(16)
C19 0.0205(18) 0.022(2) 0.033(2) 0.0045(17) 0.0026(15) 0.0026(15)
C20 0.0182(18) 0.023(2) 0.036(2) 0.0022(18) -0.0040(16) -0.0026(15)
C21 0.0220(19) 0.020(2) 0.052(3) 0.0058(19) 0.0023(18) -0.0014(15)
C22 0.023(2) 0.029(2) 0.046(3) 0.011(2) -0.0002(18) 0.0004(17)
C23 0.0249(19) 0.032(2) 0.047(3) 0.011(2) -0.0031(18) 0.0009(17)
C24 0.039(3) 0.042(3) 0.108(5) 0.028(3) 0.018(3) 0.009(2)
C25 0.060(3) 0.046(3) 0.136(6) 0.041(4) 0.019(4) -0.003(3)
C26 0.069(4) 0.030(3) 0.131(6) 0.022(4) 0.005(4) 0.001(3)
C27 0.051(3) 0.039(3) 0.089(4) -0.002(3) -0.002(3) 0.012(2)
C28 0.042(3) 0.032(3) 0.067(4) 0.000(2) 0.002(2) 0.002(2)
C29 0.0193(17) 0.030(2) 0.041(2) 0.007(2) 0.0038(16) 0.0029(17)
C30 0.0230(19) 0.028(2) 0.036(3) 0.0109(18) -0.0008(16) -0.0002(16)
C31 0.0184(18) 0.029(2) 0.039(2) 0.0082(18) 0.0018(16) 0.0021(16)
C32 0.023(2) 0.031(2) 0.042(2) 0.009(2) -0.0010(18) -0.0007(16)
C33 0.0222(19) 0.035(2) 0.043(3) 0.011(2) 0.0024(18) -0.0008(17)
C34 0.034(2) 0.030(2) 0.032(2) -0.0012(19) 0.0039(18) -0.0055(17)
C35 0.045(3) 0.041(3) 0.039(3) -0.003(2) -0.007(2) -0.005(2)
C36 0.066(3) 0.066(4) 0.039(3) -0.001(3) -0.006(3) -0.009(3)
C37 0.090(4) 0.063(4) 0.051(3) -0.026(3) -0.003(3) -0.021(3)
C38 0.094(5) 0.038(3) 0.067(4) -0.011(3) -0.009(3) -0.014(3)
C39 0.063(3) 0.033(2) 0.041(3) -0.004(2) -0.009(2) -0.012(2)
C40 0.0155(15) 0.0248(19) 0.031(2) -0.0011(16) 0.0028(16) 0.0022(15)
C41 0.0248(19) 0.025(2) 0.037(2) 0.0004(17) 0.0009(16) -0.0027(15)
C42 0.0308(19) 0.024(2) 0.033(2) -0.0009(17) -0.0015(18) -0.0062(17)
C43 0.045(3) 0.028(2) 0.048(3) 0.004(2) -0.006(2) -0.008(2)
C44 0.038(2) 0.036(2) 0.037(3) -0.002(2) -0.003(2) -0.007(2)

loop_
_atom_type_symbol
_atom_type_description
_atom_type_scat_dispersion_real
_atom_type_scat_dispersion_imag
_atom_type_scat_source
C C 0.0033 0.0016 'International Tables Vol C Tables 4.2.6.8 and 6.1.1.4'
H H 0.0000 0.0000 'International Tables Vol C Tables 4.2.6.8 and 6.1.1.4'
N N 0.0061 0.0033 'International Tables Vol C Tables 4.2.6.8 and 6.1.1.4'
O O 0.0106 0.0060 'International Tables Vol C Tables 4.2.6.8 and 6.1.1.4'
Cd Cd -0.8075 1.2024 'International Tables Vol C Tables 4.2.6.8 and 6.1.1.4'

loop_
_geom_angle_atom_site_label_1
_geom_angle_atom_site_label_2
_geom_angle_atom_site_label_3
_geom_angle
_geom_angle_site_symmetry_1
_geom_angle_site_symmetry_3
N1 Cd1 O16 137.41(11) . 2_654
N1 Cd1 O9 97.51(11) . .
O16 Cd1 O9 85.33(11) 2_654 .
N1 Cd1 N3 96.72(11) . .
O16 Cd1 N3 108.56(10) 2_654 .
O9 Cd1 N3 139.27(10) . .
N1 Cd1 O5 123.52(11) . .
O16 Cd1 O5 97.17(10) 2_654 .
O9 Cd1 O5 68.48(9) . .
N3 Cd1 O5 71.83(9) . .
N1 Cd1 O1 69.45(10) . .
O16 Cd1 O1 67.97(9) 2_654 .
O9 Cd1 O1 94.78(10) . .
N3 Cd1 O1 125.95(10) . .
O5 Cd1 O1 159.04(9) . .
N7 Cd2 N5 116.22(12) . .
N7 Cd2 O5 97.96(10) . .
N5 Cd2 O5 141.43(11) . .
N7 Cd2 O9 151.32(11) . .
N5 Cd2 O9 72.56(10) . .
O5 Cd2 O9 68.87(9) . .
N7 Cd2 O13 72.99(11) . .
N5 Cd2 O13 83.36(12) . .
O5 Cd2 O13 90.61(11) . .
O9 Cd2 O13 81.53(11) . .
N4 Cd3 O12 139.75(11) 4 4_455
N4 Cd3 N8 109.31(11) 4 2_654
O12 Cd3 N8 93.50(11) 4_455 2_654
N4 Cd3 O1 97.01(11) 4 .
O12 Cd3 O1 83.49(11) 4_455 .
N8 Cd3 O1 141.07(10) 2_654 .
N4 Cd3 O16 120.52(11) 4 2_654
O12 Cd3 O16 97.52(10) 4_455 2_654
N8 Cd3 O16 72.33(10) 2_654 2_654
O1 Cd3 O16 69.65(9) . 2_654
N4 Cd3 O8 72.64(10) 4 4
O12 Cd3 O8 67.39(9) 4_455 4
N8 Cd3 O8 117.70(11) 2_654 4
O1 Cd3 O8 96.97(10) . 4
O16 Cd3 O8 161.44(9) 2_654 4
N2 Cd4 N6 105.98(12) 3_645 1_455
N2 Cd4 O17 100.41(14) 3_645 .
N6 Cd4 O17 99.76(14) 1_455 .
N2 Cd4 O8 113.83(11) 3_645 .
N6 Cd4 O8 138.61(11) 1_455 .
O17 Cd4 O8 84.15(12) . .
N2 Cd4 O12 155.62(12) 3_645 1_455
N6 Cd4 O12 72.09(10) 1_455 1_455
O17 Cd4 O12 103.88(14) . 1_455
O8 Cd4 O12 67.03(9) . 1_455
N2 Cd4 O4 73.31(11) 3_645 3_645
N6 Cd4 O4 81.06(12) 1_455 3_645
O17 Cd4 O4 173.59(13) . 3_645
O8 Cd4 O4 99.47(11) . 3_645
O12 Cd4 O4 82.45(10) 1_455 3_645
C10 O1 Cd3 137.2(3) . .
C10 O1 Cd1 115.0(3) . .
Cd3 O1 Cd1 107.76(11) . .
C11 O3 H3 109.5 . .
C11 O4 Cd4 112.4(3) . 3_655
C21 O5 Cd2 133.7(3) . .
C21 O5 Cd1 115.5(2) . .
Cd2 O5 Cd1 110.78(10) . .
C21 O6 H6D 109.5 . .
C22 O8 Cd4 131.2(3) . .
C22 O8 Cd3 113.5(2) . 4_455
Cd4 O8 Cd3 110.65(10) . 4_455
C32 O9 Cd1 133.3(3) . .
C32 O9 Cd2 115.3(2) . .
Cd1 O9 Cd2 111.22(11) . .
C32 O10 H10 109.5 . .
C33 O12 Cd3 129.8(3) . 4
C33 O12 Cd4 115.6(2) . 1_655
Cd3 O12 Cd4 114.60(11) 4 1_655
C43 O13 Cd2 113.2(3) . .
C43 O14 H14D 109.5 . .
C44 O16 Cd1 128.3(3) . 2_655
C44 O16 Cd3 116.0(3) . 2_655
Cd1 O16 Cd3 114.44(11) 2_655 2_655
Cd4 O17 H2W 119.2 . .
Cd4 O17 H1W 104.6 . .
H2W O17 H1W 97.9 . .
C7 N1 C8 106.0(3) . .
C7 N1 Cd1 133.7(3) . .
C8 N1 Cd1 119.5(3) . .
C7 N2 C9 104.4(3) . .
C7 N2 Cd4 141.2(3) . 3_655
C9 N2 Cd4 113.3(2) . 3_655
C18 N3 C19 104.7(3) . .
C18 N3 Cd1 142.4(3) . .
C19 N3 Cd1 112.9(2) . .
C18 N4 C20 105.1(3) . .
C18 N4 Cd3 140.8(3) . 4_455
C20 N4 Cd3 112.2(2) . 4_455
C29 N5 C30 104.9(3) . .
C29 N5 Cd2 142.8(3) . .
C30 N5 Cd2 111.8(2) . .
C29 N6 C31 105.4(3) . .
C29 N6 Cd4 140.2(3) . 1_655
C31 N6 Cd4 111.3(2) . 1_655
C40 N7 C41 106.2(3) . .
C40 N7 Cd2 141.0(3) . .
C41 N7 Cd2 112.0(2) . .
C40 N8 C42 105.8(3) . .
C40 N8 Cd3 141.1(3) . 2_655
C42 N8 Cd3 113.1(3) . 2_655
C6 C1 C2 120.8(4) . .
C6 C1 C7 120.8(4) . .
C2 C1 C7 118.0(4) . .
C3 C2 C1 119.6(5) . .
C3 C2 H2 120.2 . .
C1 C2 H2 120.2 . .
C2 C3 C4 120.5(5) . .
C2 C3 H3A 119.8 . .
C4 C3 H3A 119.8 . .
C5 C4 C3 118.8(5) . .
C5 C4 H4 120.6 . .
C3 C4 H4 120.6 . .
C4 C5 C6 120.0(5) . .
C4 C5 H5 120.0 . .
C6 C5 H5 120.0 . .
C1 C6 C5 120.1(5) . .
C1 C6 H6 120.0 . .
C5 C6 H6 120.0 . .
N2 C7 N1 112.8(3) . .
N2 C7 C1 125.8(3) . .
N1 C7 C1 121.0(3) . .
N1 C8 C9 108.3(4) . .
N1 C8 C10 119.2(4) . .
C9 C8 C10 132.0(4) . .
C8 C9 N2 108.5(3) . .
C8 C9 C11 132.5(4) . .
N2 C9 C11 119.1(4) . .
O1 C10 O2 124.6(4) . .
O1 C10 C8 116.5(4) . .
O2 C10 C8 118.7(4) . .
O4 C11 O3 121.4(4) . .
O4 C11 C9 120.2(4) . .
O3 C11 C9 118.3(4) . .
C13 C12 C17 119.0(4) . .
C13 C12 C18 122.0(4) . .
C17 C12 C18 118.9(4) . .
C12 C13 C14 121.0(4) . .
C12 C13 H13 119.5 . .
C14 C13 H13 119.5 . .
C15 C14 C13 119.4(5) . .
C15 C14 H14 120.3 . .
C13 C14 H14 120.3 . .
C16 C15 C14 119.4(5) . .
C16 C15 H15 120.3 . .
C14 C15 H15 120.3 . .
C15 C16 C17 122.3(5) . .
C15 C16 H16 118.8 . .
C17 C16 H16 118.8 . .
C16 C17 C12 118.8(5) . .
C16 C17 H17 120.6 . .
C12 C17 H17 120.6 . .
N3 C18 N4 113.2(3) . .
N3 C18 C12 123.5(3) . .
N4 C18 C12 123.1(3) . .
N3 C19 C20 108.7(3) . .
N3 C19 C21 120.4(3) . .
C20 C19 C21 130.8(4) . .
N4 C20 C19 108.2(3) . .
N4 C20 C22 121.1(3) . .
C19 C20 C22 130.7(4) . .
O5 C21 O6 121.1(4) . .
O5 C21 C19 119.2(3) . .
O6 C21 C19 119.7(3) . .
O8 C22 O7 122.6(4) . .
O8 C22 C20 118.1(4) . .
O7 C22 C20 119.3(3) . .
C28 C23 C24 118.4(4) . .
C28 C23 C29 120.5(4) . .
C24 C23 C29 121.2(4) . .
C25 C24 C23 120.0(5) . .
C25 C24 H24 120.0 . .
C23 C24 H24 120.0 . .
C26 C25 C24 120.8(6) . .
C26 C25 H25 119.6 . .
C24 C25 H25 119.6 . .
C27 C26 C25 120.0(5) . .
C27 C26 H26 120.0 . .
C25 C26 H26 120.0 . .
C26 C27 C28 120.7(5) . .
C26 C27 H27 119.7 . .
C28 C27 H27 119.7 . .
C23 C28 C27 120.1(5) . .
C23 C28 H28 120.0 . .
C27 C28 H28 120.0 . .
N6 C29 N5 113.2(3) . .
N6 C29 C23 123.7(3) . .
N5 C29 C23 123.0(4) . .
N5 C30 C31 107.9(3) . .
N5 C30 C32 121.1(3) . .
C31 C30 C32 130.9(4) . .
N6 C31 C30 108.5(3) . .
N6 C31 C33 121.4(3) . .
C30 C31 C33 130.0(4) . .
O9 C32 O10 121.5(4) . .
O9 C32 C30 117.9(4) . .
O10 C32 C30 120.6(3) . .
O11 C33 O12 122.6(4) . .
O11 C33 C31 120.9(3) . .
O12 C33 C31 116.4(4) . .
C35 C34 C39 118.8(4) . .
C35 C34 C40 121.5(4) . .
C39 C34 C40 119.7(4) . .
C34 C35 C36 121.5(4) . .
C34 C35 H35 119.3 . .
C36 C35 H35 119.3 . .
C35 C36 C37 118.5(5) . .
C35 C36 H36 120.7 . .
C37 C36 H36 120.7 . .
C38 C37 C36 119.9(5) . .
C38 C37 H37 120.0 . .
C36 C37 H37 120.0 . .
C37 C38 C39 121.4(5) . .
C37 C38 H38 119.3 . .
C39 C38 H38 119.3 . .
C38 C39 C34 119.7(5) . .
C38 C39 H39 120.1 . .
C34 C39 H39 120.1 . .
N8 C40 N7 112.3(3) . .
N8 C40 C34 123.9(3) . .
N7 C40 C34 123.7(3) . .
N7 C41 C42 107.4(3) . .
N7 C41 C43 120.4(4) . .
C42 C41 C43 132.2(4) . .
N8 C42 C41 108.3(4) . .
N8 C42 C44 121.3(4) . .
C41 C42 C44 130.3(4) . .
O13 C43 O14 120.9(4) . .
O13 C43 C41 120.0(4) . .
O14 C43 C41 119.1(4) . .
O15 C44 O16 122.8(4) . .
O15 C44 C42 119.9(4) . .
O16 C44 C42 117.2(4) . .

loop_
_geom_bond_atom_site_label_1
_geom_bond_atom_site_label_2
_geom_bond_distance
_geom_bond_site_symmetry_2
Cd1 N1 2.223(3) .
Cd1 O16 2.251(3) 2_654
Cd1 O9 2.312(3) .
Cd1 N3 2.316(3) .
Cd1 O5 2.390(3) .
Cd1 O1 2.501(3) .
Cd2 N7 2.263(3) .
Cd2 N5 2.283(3) .
Cd2 O5 2.306(2) .
Cd2 O9 2.372(3) .
Cd2 O13 2.381(3) .
Cd3 N4 2.267(3) 4
Cd3 O12 2.277(3) 4_455
Cd3 N8 2.291(3) 2_654
Cd3 O1 2.301(3) .
Cd3 O16 2.363(3) 2_654
Cd3 O8 2.408(3) 4
Cd4 N2 2.239(3) 3_645
Cd4 N6 2.308(3) 1_455
Cd4 O17 2.306(4) .
Cd4 O8 2.344(3) .
Cd4 O12 2.367(3) 1_455
Cd4 O4 2.411(3) 3_645
O1 C10 1.249(5) .
O2 C10 1.274(5) .
O3 C11 1.300(6) .
O3 H3 0.8200 .
O4 C11 1.226(5) .
O4 Cd4 2.411(3) 3_655
O5 C21 1.242(4) .
O6 C21 1.278(5) .
O6 H6D 0.8200 .
O7 C22 1.269(5) .
O8 C22 1.250(5) .
O8 Cd3 2.408(3) 4_455
O9 C32 1.245(5) .
O10 C32 1.270(5) .
O10 H10 0.8200 .
O11 C33 1.253(5) .
O12 C33 1.277(5) .
O12 Cd3 2.277(3) 4
O12 Cd4 2.367(3) 1_655
O13 C43 1.215(5) .
O14 C43 1.300(6) .
O14 H14D 0.8200 .
O15 C44 1.258(5) .
O16 C44 1.266(5) .
O16 Cd1 2.251(3) 2_655
O16 Cd3 2.363(3) 2_655
O17 H2W 0.8265 .
O17 H1W 0.9548 .
N1 C7 1.346(5) .
N1 C8 1.352(5) .
N2 C7 1.348(5) .
N2 C9 1.384(5) .
N2 Cd4 2.239(3) 3_655
N3 C18 1.348(5) .
N3 C19 1.366(5) .
N4 C18 1.349(5) .
N4 C20 1.365(5) .
N4 Cd3 2.267(3) 4_455
N5 C29 1.349(5) .
N5 C30 1.374(5) .
N6 C29 1.334(5) .
N6 C31 1.364(5) .
N6 Cd4 2.308(3) 1_655
N7 C40 1.341(5) .
N7 C41 1.355(5) .
N8 C40 1.342(5) .
N8 C42 1.352(5) .
N8 Cd3 2.291(3) 2_655
C1 C6 1.353(6) .
C1 C2 1.399(6) .
C1 C7 1.489(5) .
C2 C3 1.349(7) .
C2 H2 0.9300 .
C3 C4 1.413(8) .
C3 H3A 0.9300 .
C4 C5 1.381(9) .
C4 H4 0.9300 .
C5 C6 1.391(7) .
C5 H5 0.9300 .
C6 H6 0.9300 .
C8 C9 1.379(6) .
C8 C10 1.479(6) .
C9 C11 1.487(6) .
C12 C13 1.374(6) .
C12 C17 1.390(6) .
C12 C18 1.480(5) .
C13 C14 1.391(6) .
C13 H13 0.9300 .
C14 C15 1.378(8) .
C14 H14 0.9300 .
C15 C16 1.345(8) .
C15 H15 0.9300 .
C16 C17 1.386(7) .
C16 H16 0.9300 .
C17 H17 0.9300 .
C19 C20 1.385(5) .
C19 C21 1.462(5) .
C20 C22 1.475(5) .
C23 C28 1.377(6) .
C23 C24 1.400(7) .
C23 C29 1.476(6) .
C24 C25 1.380(8) .
C24 H24 0.9300 .
C25 C26 1.369(8) .
C25 H25 0.9300 .
C26 C27 1.342(8) .
C26 H26 0.9300 .
C27 C28 1.406(7) .
C27 H27 0.9300 .
C28 H28 0.9300 .
C30 C31 1.383(5) .
C30 C32 1.462(5) .
C31 C33 1.470(5) .
C34 C35 1.381(6) .
C34 C39 1.389(6) .
C34 C40 1.488(6) .
C35 C36 1.394(7) .
C35 H35 0.9300 .
C36 C37 1.398(8) .
C36 H36 0.9300 .
C37 C38 1.358(8) .
C37 H37 0.9300 .
C38 C39 1.386(7) .
C38 H38 0.9300 .
C39 H39 0.9300 .
C41 C42 1.397(6) .
C41 C43 1.468(6) .
C42 C44 1.464(6) .

loop_
_geom_hbond_atom_site_label_D
_geom_hbond_atom_site_label_H
_geom_hbond_atom_site_label_A
_geom_hbond_distance_DH
_geom_hbond_distance_HA
_geom_hbond_distance_DA
_geom_hbond_angle_DHA
_geom_hbond_site_symmetry_A
O17 H2W O2 0.83 2.00 2.809(5) 166.9 4_455
O14 H14D O15 0.82 1.67 2.490(5) 178.2 .
O10 H10 O11 0.82 1.65 2.473(4) 177.2 .
O6 H6D O7 0.82 1.62 2.442(4) 175.4 .
O3 H3 O2 0.82 1.72 2.540(5) 174.5 .

loop_
_geom_torsion_atom_site_label_1
_geom_torsion_atom_site_label_2
_geom_torsion_atom_site_label_3
_geom_torsion_atom_site_label_4
_geom_torsion
_geom_torsion_site_symmetry_1
_geom_torsion_site_symmetry_4
N4 Cd3 O1 C10 54.4(4) 4 .
O12 Cd3 O1 C10 -85.1(4) 4_455 .
N8 Cd3 O1 C10 -172.6(4) 2_654 .
O16 Cd3 O1 C10 174.4(4) 2_654 .
O8 Cd3 O1 C10 -18.9(4) 4 .
N4 Cd3 O1 Cd1 -123.14(12) 4 .
O12 Cd3 O1 Cd1 97.41(12) 4_455 .
N8 Cd3 O1 Cd1 9.9(2) 2_654 .
O16 Cd3 O1 Cd1 -3.13(10) 2_654 .
O8 Cd3 O1 Cd1 163.60(11) 4 .
N1 Cd1 O1 C10 4.4(3) . .
O16 Cd1 O1 C10 -174.8(3) 2_654 .
O9 Cd1 O1 C10 -91.8(3) . .
N3 Cd1 O1 C10 87.7(3) . .
O5 Cd1 O1 C10 -127.7(3) . .
N1 Cd1 O1 Cd3 -177.44(15) . .
O16 Cd1 O1 Cd3 3.32(11) 2_654 .
O9 Cd1 O1 Cd3 86.32(13) . .
N3 Cd1 O1 Cd3 -94.19(14) . .
O5 Cd1 O1 Cd3 50.5(3) . .
N7 Cd2 O5 C21 -20.2(4) . .
N5 Cd2 O5 C21 -173.2(4) . .
O9 Cd2 O5 C21 -173.8(4) . .
O13 Cd2 O5 C21 -93.1(4) . .
N7 Cd2 O5 Cd1 159.80(13) . .
N5 Cd2 O5 Cd1 6.8(2) . .
O9 Cd2 O5 Cd1 6.21(12) . .
O13 Cd2 O5 Cd1 86.89(12) . .
N1 Cd1 O5 C21 88.9(3) . .
O16 Cd1 O5 C21 -104.3(3) 2_654 .
O9 Cd1 O5 C21 173.6(3) . .
N3 Cd1 O5 C21 2.9(3) . .
O1 Cd1 O5 C21 -147.5(3) . .
N1 Cd1 O5 Cd2 -91.06(15) . .
O16 Cd1 O5 Cd2 75.69(13) 2_654 .
O9 Cd1 O5 Cd2 -6.39(12) . .
N3 Cd1 O5 Cd2 -177.07(15) . .
O1 Cd1 O5 Cd2 32.4(3) . .
N2 Cd4 O8 C22 48.5(4) 3_645 .
N6 Cd4 O8 C22 -148.5(4) 1_455 .
O17 Cd4 O8 C22 -50.3(4) . .
O12 Cd4 O8 C22 -158.1(4) 1_455 .
O4 Cd4 O8 C22 124.3(4) 3_645 .
N2 Cd4 O8 Cd3 -157.73(12) 3_645 4_455
N6 Cd4 O8 Cd3 5.3(2) 1_455 4_455
O17 Cd4 O8 Cd3 103.46(15) . 4_455
O12 Cd4 O8 Cd3 -4.32(11) 1_455 4_455
O4 Cd4 O8 Cd3 -81.88(13) 3_645 4_455
N1 Cd1 O9 C32 -46.6(4) . .
O16 Cd1 O9 C32 90.6(4) 2_654 .
N3 Cd1 O9 C32 -156.2(4) . .
O5 Cd1 O9 C32 -169.8(5) . .
O1 Cd1 O9 C32 23.2(4) . .
N1 Cd1 O9 Cd2 129.38(14) . .
O16 Cd1 O9 Cd2 -93.38(14) 2_654 .
N3 Cd1 O9 Cd2 19.9(2) . .
O5 Cd1 O9 Cd2 6.23(12) . .
O1 Cd1 O9 Cd2 -160.76(13) . .
N7 Cd2 O9 C32 103.8(4) . .
N5 Cd2 O9 C32 -9.2(3) . .
O5 Cd2 O9 C32 170.4(4) . .
O13 Cd2 O9 C32 76.4(3) . .
N7 Cd2 O9 Cd1 -73.0(3) . .
N5 Cd2 O9 Cd1 173.96(18) . .
O5 Cd2 O9 Cd1 -6.44(12) . .
O13 Cd2 O9 Cd1 -100.39(15) . .
N7 Cd2 O13 C43 10.1(3) . .
N5 Cd2 O13 C43 -109.9(3) . .
O5 Cd2 O13 C43 108.3(3) . .
O9 Cd2 O13 C43 176.8(3) . .
O16 Cd1 N1 C7 168.3(3) 2_654 .
O9 Cd1 N1 C7 -100.5(4) . .
N3 Cd1 N1 C7 41.3(4) . .
O5 Cd1 N1 C7 -31.4(4) . .
O1 Cd1 N1 C7 167.2(4) . .
O16 Cd1 N1 C8 -0.1(4) 2_654 .
O9 Cd1 N1 C8 91.1(3) . .
N3 Cd1 N1 C8 -127.1(3) . .
O5 Cd1 N1 C8 160.3(3) . .
O1 Cd1 N1 C8 -1.2(3) . .
N1 Cd1 N3 C18 53.3(4) . .
O16 Cd1 N3 C18 -91.9(4) 2_654 .
O9 Cd1 N3 C18 163.1(4) . .
O5 Cd1 N3 C18 176.5(4) . .
O1 Cd1 N3 C18 -16.1(5) . .
N1 Cd1 N3 C19 -127.1(3) . .
O16 Cd1 N3 C19 87.6(3) 2_654 .
O9 Cd1 N3 C19 -17.4(3) . .
O5 Cd1 N3 C19 -4.0(2) . .
O1 Cd1 N3 C19 163.4(2) . .
N7 Cd2 N5 C29 28.4(5) . .
O5 Cd2 N5 C29 178.3(4) . .
O9 Cd2 N5 C29 178.9(5) . .
O13 Cd2 N5 C29 95.7(5) . .
N7 Cd2 N5 C30 -141.2(3) . .
O5 Cd2 N5 C30 8.7(4) . .
O9 Cd2 N5 C30 9.3(3) . .
O13 Cd2 N5 C30 -73.9(3) . .
N5 Cd2 N7 C40 -103.5(4) . .
O5 Cd2 N7 C40 94.9(4) . .
O9 Cd2 N7 C40 154.7(3) . .
O13 Cd2 N7 C40 -176.9(4) . .
N5 Cd2 N7 C41 64.1(3) . .
O5 Cd2 N7 C41 -97.5(3) . .
O9 Cd2 N7 C41 -37.7(4) . .
O13 Cd2 N7 C41 -9.4(2) . .
C6 C1 C2 C3 -1.7(8) . .
C7 C1 C2 C3 -174.3(5) . .
C1 C2 C3 C4 4.6(9) . .
C2 C3 C4 C5 -5.4(10) . .
C3 C4 C5 C6 3.2(11) . .
C2 C1 C6 C5 -0.5(8) . .
C7 C1 C6 C5 171.9(5) . .
C4 C5 C6 C1 -0.4(10) . .
C9 N2 C7 N1 -1.6(4) . .
Cd4 N2 C7 N1 -167.1(3) 3_655 .
C9 N2 C7 C1 -173.6(4) . .
Cd4 N2 C7 C1 20.9(7) 3_655 .
C8 N1 C7 N2 0.5(5) . .
Cd1 N1 C7 N2 -169.0(3) . .
C8 N1 C7 C1 173.0(4) . .
Cd1 N1 C7 C1 3.5(6) . .
C6 C1 C7 N2 51.5(6) . .
C2 C1 C7 N2 -135.8(4) . .
C6 C1 C7 N1 -119.9(5) . .
C2 C1 C7 N1 52.7(6) . .
C7 N1 C8 C9 0.8(4) . .
Cd1 N1 C8 C9 172.1(3) . .
C7 N1 C8 C10 -172.9(4) . .
Cd1 N1 C8 C10 -1.7(5) . .
N1 C8 C9 N2 -1.8(5) . .
C10 C8 C9 N2 170.9(4) . .
N1 C8 C9 C11 178.7(4) . .
C10 C8 C9 C11 -8.7(8) . .
C7 N2 C9 C8 2.0(4) . .
Cd4 N2 C9 C8 172.2(3) 3_655 .
C7 N2 C9 C11 -178.4(4) . .
Cd4 N2 C9 C11 -8.2(5) 3_655 .
Cd3 O1 C10 O2 1.3(7) . .
Cd1 O1 C10 O2 178.7(4) . .
Cd3 O1 C10 C8 176.0(3) . .
Cd1 O1 C10 C8 -6.6(5) . .
N1 C8 C10 O1 5.9(6) . .
C9 C8 C10 O1 -166.1(4) . .
N1 C8 C10 O2 -179.1(4) . .
C9 C8 C10 O2 9.0(7) . .
Cd4 O4 C11 O3 -172.0(4) 3_655 .
Cd4 O4 C11 C9 11.7(5) 3_655 .
C8 C9 C11 O4 176.4(4) . .
N2 C9 C11 O4 -3.1(6) . .
C8 C9 C11 O3 0.0(8) . .
N2 C9 C11 O3 -179.5(4) . .
C17 C12 C13 C14 -2.1(8) . .
C18 C12 C13 C14 -177.1(4) . .
C12 C13 C14 C15 -1.2(8) . .
C13 C14 C15 C16 3.1(10) . .
C14 C15 C16 C17 -1.6(12) . .
C15 C16 C17 C12 -1.8(12) . .
C13 C12 C17 C16 3.5(9) . .
C18 C12 C17 C16 178.7(6) . .
C19 N3 C18 N4 -1.6(4) . .
Cd1 N3 C18 N4 177.9(3) . .
C19 N3 C18 C12 173.1(4) . .
Cd1 N3 C18 C12 -7.4(7) . .
C20 N4 C18 N3 1.3(4) . .
Cd3 N4 C18 N3 -160.6(3) 4_455 .
C20 N4 C18 C12 -173.4(4) . .
Cd3 N4 C18 C12 24.6(6) 4_455 .
C13 C12 C18 N3 18.4(7) . .
C17 C12 C18 N3 -156.6(5) . .
C13 C12 C18 N4 -167.4(4) . .
C17 C12 C18 N4 17.6(7) . .
C18 N3 C19 C20 1.3(4) . .
Cd1 N3 C19 C20 -178.4(3) . .
C18 N3 C19 C21 -175.2(4) . .
Cd1 N3 C19 C21 5.1(5) . .
C18 N4 C20 C19 -0.4(4) . .
Cd3 N4 C20 C19 167.4(3) 4_455 .
C18 N4 C20 C22 177.8(4) . .
Cd3 N4 C20 C22 -14.4(5) 4_455 .
N3 C19 C20 N4 -0.5(5) . .
C21 C19 C20 N4 175.4(4) . .
N3 C19 C20 C22 -178.6(4) . .
C21 C19 C20 C22 -2.6(8) . .
Cd2 O5 C21 O6 0.9(7) . .
Cd1 O5 C21 O6 -179.1(4) . .
Cd2 O5 C21 C19 178.6(3) . .
Cd1 O5 C21 C19 -1.4(5) . .
N3 C19 C21 O5 -2.6(6) . .
C20 C19 C21 O5 -178.2(4) . .
N3 C19 C21 O6 175.1(4) . .
C20 C19 C21 O6 -0.5(8) . .
Cd4 O8 C22 O7 -17.3(7) . .
Cd3 O8 C22 O7 -170.5(4) 4_455 .
Cd4 O8 C22 C20 161.9(3) . .
Cd3 O8 C22 C20 8.7(5) 4_455 .
N4 C20 C22 O8 3.6(6) . .
C19 C20 C22 O8 -178.6(4) . .
N4 C20 C22 O7 -177.1(4) . .
C19 C20 C22 O7 0.7(8) . .
C28 C23 C24 C25 -2.4(9) . .
C29 C23 C24 C25 176.4(6) . .
C23 C24 C25 C26 1.2(11) . .
C24 C25 C26 C27 1.5(12) . .
C25 C26 C27 C28 -3.0(11) . .
C24 C23 C28 C27 0.9(8) . .
C29 C23 C28 C27 -177.9(5) . .
C26 C27 C28 C23 1.8(9) . .
C31 N6 C29 N5 0.9(5) . .
Cd4 N6 C29 N5 157.8(3) 1_655 .
C31 N6 C29 C23 176.9(4) . .
Cd4 N6 C29 C23 -26.2(7) 1_655 .
C30 N5 C29 N6 -0.1(5) . .
Cd2 N5 C29 N6 -170.1(3) . .
C30 N5 C29 C23 -176.1(4) . .
Cd2 N5 C29 C23 13.9(8) . .
C28 C23 C29 N6 -30.4(7) . .
C24 C23 C29 N6 150.8(5) . .
C28 C23 C29 N5 145.2(5) . .
C24 C23 C29 N5 -33.6(7) . .
C29 N5 C30 C31 -0.8(5) . .
Cd2 N5 C30 C31 172.8(3) . .
C29 N5 C30 C32 176.5(4) . .
Cd2 N5 C30 C32 -10.0(5) . .
C29 N6 C31 C30 -1.4(5) . .
Cd4 N6 C31 C30 -165.7(3) 1_655 .
C29 N6 C31 C33 -179.5(4) . .
Cd4 N6 C31 C33 16.2(5) 1_655 .
N5 C30 C31 N6 1.4(5) . .
C32 C30 C31 N6 -175.6(4) . .
N5 C30 C31 C33 179.2(4) . .
C32 C30 C31 C33 2.3(8) . .
Cd1 O9 C32 O10 2.4(7) . .
Cd2 O9 C32 O10 -173.5(4) . .
Cd1 O9 C32 C30 -176.8(3) . .
Cd2 O9 C32 C30 7.3(5) . .
N5 C30 C32 O9 1.8(7) . .
C31 C30 C32 O9 178.4(5) . .
N5 C30 C32 O10 -177.4(4) . .
C31 C30 C32 O10 -0.9(8) . .
Cd3 O12 C33 O11 -5.4(7) 4 .
Cd4 O12 C33 O11 171.7(4) 1_655 .
Cd3 O12 C33 C31 172.6(3) 4 .
Cd4 O12 C33 C31 -10.3(5) 1_655 .
N6 C31 C33 O11 173.9(4) . .
C30 C31 C33 O11 -3.8(8) . .
N6 C31 C33 O12 -4.2(6) . .
C30 C31 C33 O12 178.1(4) . .
C39 C34 C35 C36 -2.0(7) . .
C40 C34 C35 C36 179.8(4) . .
C34 C35 C36 C37 0.1(8) . .
C35 C36 C37 C38 3.2(9) . .
C36 C37 C38 C39 -4.5(10) . .
C37 C38 C39 C34 2.5(9) . .
C35 C34 C39 C38 0.8(8) . .
C40 C34 C39 C38 179.0(4) . .
C42 N8 C40 N7 -0.4(4) . .
Cd3 N8 C40 N7 176.7(3) 2_655 .
C42 N8 C40 C34 -179.2(4) . .
Cd3 N8 C40 C34 -2.1(6) 2_655 .
C41 N7 C40 N8 0.5(4) . .
Cd2 N7 C40 N8 168.5(3) . .
C41 N7 C40 C34 179.3(3) . .
Cd2 N7 C40 C34 -12.6(6) . .
C35 C34 C40 N8 148.8(4) . .
C39 C34 C40 N8 -29.4(6) . .
C35 C34 C40 N7 -29.9(6) . .
C39 C34 C40 N7 151.9(4) . .
C40 N7 C41 C42 -0.4(4) . .
Cd2 N7 C41 C42 -172.3(3) . .
C40 N7 C41 C43 -179.1(4) . .
Cd2 N7 C41 C43 9.0(5) . .
C40 N8 C42 C41 0.1(4) . .
Cd3 N8 C42 C41 -177.9(3) 2_655 .
C40 N8 C42 C44 -178.0(4) . .
Cd3 N8 C42 C44 4.0(5) 2_655 .
N7 C41 C42 N8 0.2(4) . .
C43 C41 C42 N8 178.6(4) . .
N7 C41 C42 C44 178.0(4) . .
C43 C41 C42 C44 -3.5(8) . .
Cd2 O13 C43 O14 170.6(4) . .
Cd2 O13 C43 C41 -9.1(5) . .
N7 C41 C43 O13 0.3(6) . .
C42 C41 C43 O13 -177.9(4) . .
N7 C41 C43 O14 -179.3(4) . .
C42 C41 C43 O14 2.4(8) . .
Cd1 O16 C44 O15 -14.4(7) 2_655 .
Cd3 O16 C44 O15 179.6(4) 2_655 .
Cd1 O16 C44 C42 167.8(3) 2_655 .
Cd3 O16 C44 C42 1.8(5) 2_655 .
N8 C42 C44 O15 178.0(4) . .
C41 C42 C44 O15 0.5(8) . .
N8 C42 C44 O16 -4.1(6) . .
C41 C42 C44 O16 178.3(4) . .

loop_
_platon_squeeze_void_nr
_platon_squeeze_void_average_x
_platon_squeeze_void_average_y
_platon_squeeze_void_average_z
_platon_squeeze_void_volume
_platon_squeeze_void_count_electrons
_platon_squeeze_void_content
1 0.104 0.237 0.501 133 27 ' '
2 0.018 0.412 0.104 32 2 ' '
3 -0.106 0.741 0.998 130 27 ' '
4 -0.018 0.908 0.392 29 2 ' '
5 0.396 0.763 0.001 132 27 ' '
6 0.604 0.263 0.499 131 27 ' '
7 0.482 0.592 0.608 30 2 ' '
8 0.518 0.092 0.892 29 2 ' '
